data_4519103
loop_
_publ_author_name
'Lipon, Tyrchain Mitre'
'Marpna, Ibakyntiew D.'
'Wanniang, Kmendashisha'
'Shangpliang, O. Risuklang'
'Laloo, Badaker M.'
'Nongkhlaw, Rishanlang'
'Myrboh, Bekington'

_publ_section_title
;
 Selenium Dioxide-Mediated Bromination of \a,\b-Unsaturated Ketones Using
 <i>N</i>-Bromosuccinimide in the Presence of <i>p</i>-Toluenesulfonic
 Acid: A Versatile Route for the Synthesis of
 \a'-Bromo-4-arylbut-3-en-2-one and \a',\a'-Dibromo-4-arylbut-3-en-2-one.
;
_journal_issue 41
_journal_name_full 'ACS omega'
_journal_page_first 27466
_journal_page_last 27477
_journal_paper_doi 10.1021/acsomega.1c04352
_journal_volume 6
_journal_year 2021
_chemical_formula_moiety '4(C10 H7 Br2 Cl O)'
_chemical_formula_sum 'C40 H28 Br8 Cl4 O4'
_chemical_formula_weight 1353.70
_space_group_crystal_system orthorhombic
_space_group_IT_number 62
_space_group_name_Hall '-P 2ac 2n'
_space_group_name_H-M_alt 'P n m a'
_atom_sites_solution_hydrogens geom
_atom_sites_solution_primary direct
_audit_creation_date 2020-12-17
_audit_creation_method
;
Olex2 1.2
(compiled 2018.05.29 svn.r3508 for OlexSys, GUI svn.r5506)
;
_cell_angle_alpha 90
_cell_angle_beta 90
_cell_angle_gamma 90
_cell_formula_units_Z 1
_cell_length_a 19.939(5)
_cell_length_b 7.058(3)
_cell_length_c 8.040(3)
_cell_measurement_reflns_used 599
_cell_measurement_temperature 291.6(3)
_cell_measurement_theta_max 27.6910
_cell_measurement_theta_min 4.8530
_cell_volume 1131.5(7)
_computing_cell_refinement 'CrysAlisPro 1.171.39.46e (Rigaku OD, 2018)'
_computing_data_collection 'CrysAlisPro 1.171.39.46e (Rigaku OD, 2018)'
_computing_data_reduction 'CrysAlisPro 1.171.39.46e (Rigaku OD, 2018)'
_computing_molecular_graphics 'Olex2 (Dolomanov et al., 2009)'
_computing_publication_material 'Olex2 (Dolomanov et al., 2009)'
_computing_structure_refinement 'ShelXL (Sheldrick, 2015)'
_computing_structure_solution 'ShelXS (Sheldrick, 2008)'
_diffrn_ambient_environment air
_diffrn_ambient_temperature 291.6(3)
_diffrn_detector 'CCD plate'
_diffrn_detector_area_resol_mean 16.1279
_diffrn_detector_type Eos
_diffrn_measured_fraction_theta_full 0.973
_diffrn_measured_fraction_theta_max 0.968
_diffrn_measurement_details
;
List of Runs (angles in degrees, time in seconds):

  # Type    Start    End  Width  t~exp~   \w     \q     \k     \f   Frames
--------------------------------------------------------------------------
  1  \w     55.00  94.00   1.00    7.02    --   20.01 178.00-150.00   39
  2  \w     39.00  97.00   1.00    7.02    --   20.01-178.00   0.00   58
  3  \w    -50.00 -10.00   1.00    7.02    --   20.01 -77.00  90.00   40
;
_diffrn_measurement_device 'four-circle diffractometer'
_diffrn_measurement_device_type 'Xcalibur, Eos, Gemini'
_diffrn_measurement_method '\w scans'
_diffrn_orient_matrix_type 'CrysAlisPro convention (1999,Acta A55,543-557)'
_diffrn_orient_matrix_UB_11 -0.0238353000
_diffrn_orient_matrix_UB_12 -0.0490833000
_diffrn_orient_matrix_UB_13 -0.0498111000
_diffrn_orient_matrix_UB_21 -0.0252353000
_diffrn_orient_matrix_UB_22 0.0185322000
_diffrn_orient_matrix_UB_23 0.0598815000
_diffrn_orient_matrix_UB_31 -0.0079717000
_diffrn_orient_matrix_UB_32 0.0856138000
_diffrn_orient_matrix_UB_33 -0.0413308000
_diffrn_radiation_monochromator graphite
_diffrn_radiation_probe x-ray
_diffrn_radiation_type MoK\a
_diffrn_radiation_wavelength 0.71073
_diffrn_reflns_av_R_equivalents 0.0782
_diffrn_reflns_av_unetI/netI 0.1220
_diffrn_reflns_Laue_measured_fraction_full 0.973
_diffrn_reflns_Laue_measured_fraction_max 0.968
_diffrn_reflns_limit_h_max 23
_diffrn_reflns_limit_h_min -24
_diffrn_reflns_limit_k_max 8
_diffrn_reflns_limit_k_min -4
_diffrn_reflns_limit_l_max 8
_diffrn_reflns_limit_l_min -10
_diffrn_reflns_number 2477
_diffrn_reflns_point_group_measured_fraction_full 0.973
_diffrn_reflns_point_group_measured_fraction_max 0.968
_diffrn_reflns_theta_full 26.000
_diffrn_reflns_theta_max 26.326
_diffrn_reflns_theta_min 3.537
_diffrn_source 'fine-focus sealed X-ray tube'
_diffrn_source_type 'Enhance (Mo) X-ray Source'
_exptl_absorpt_coefficient_mu 7.364
_exptl_absorpt_correction_T_max 1.00000
_exptl_absorpt_correction_T_min 0.25051
_exptl_absorpt_correction_type multi-scan
_exptl_absorpt_process_details
;
CrysAlisPro 1.171.39.46e (Rigaku Oxford Diffraction, 2018)
Empirical absorption correction using spherical harmonics,
 implemented in SCALE3 ABSPACK scaling algorithm.
;
_exptl_crystal_colour colourless
_exptl_crystal_colour_primary colourless
_exptl_crystal_density_diffrn 1.987
_exptl_crystal_description block
_exptl_crystal_F_000 648
_exptl_crystal_size_max 0.36
_exptl_crystal_size_mid 0.35
_exptl_crystal_size_min 0.25
_refine_diff_density_max 1.288
_refine_diff_density_min -1.409
_refine_diff_density_rms 0.262
_refine_ls_extinction_method none
_refine_ls_goodness_of_fit_ref 1.095
_refine_ls_hydrogen_treatment constr
_refine_ls_matrix_type full
_refine_ls_number_parameters 82
_refine_ls_number_reflns 1211
_refine_ls_number_restraints 0
_refine_ls_restrained_S_all 1.095
_refine_ls_R_factor_all 0.1899
_refine_ls_R_factor_gt 0.1168
_refine_ls_shift/su_max 0.000
_refine_ls_shift/su_mean 0.000
_refine_ls_structure_factor_coef Fsqd
_refine_ls_weighting_details 'w=1/[\s^2^(Fo^2^)+(0.0947P)^2^+35.7346P] where P=(Fo^2^+2Fc^2^)/3'
_refine_ls_weighting_scheme calc
_refine_ls_wR_factor_gt 0.2487
_refine_ls_wR_factor_ref 0.2940
_reflns_Friedel_coverage 0.000
_reflns_number_gt 681
_reflns_number_total 1211
_reflns_threshold_expression 'I > 2\s(I)'
_cod_data_source_file ao1c04352_si_002.cif
_cod_data_source_block iv-1
_cod_database_code 4519103
_shelx_shelxl_version_number 2016/4
_chemical_oxdiff_formula C10H8BrFO
_shelx_space_group_comment
;
The symmetry employed for this shelxl refinement is uniquely defined
by the following loop, which should always be used as a source of
symmetry information in preference to the above space-group names.
They are only intended as comments.
;
_reflns_odcompleteness_completeness 96.23
_reflns_odcompleteness_iscentric 1
_reflns_odcompleteness_theta 26.32
_olex2_refinement_description
;
1. Fixed Uiso
 At 1.2 times of:
  All C(H) groups
2.a Ternary CH refined with riding coordinates:
 C10(H10)
2.b Aromatic/amide H refined with riding coordinates:
 C8(H8), C7(H7), C5(H5), C2(H2), C4(H4), C3(H3)
;
_olex2_submission_special_instructions 'No special instructions were received'
_oxdiff_exptl_absorpt_empirical_details
;
Empirical correction (ABSPACK) includes:
- Absorption correction using spherical harmonics
- Frame scaling
;
_oxdiff_exptl_absorpt_empirical_full_max 2.249
_oxdiff_exptl_absorpt_empirical_full_min 0.508

loop_
_space_group_symop_operation_xyz
'x, y, z'
'-x+1/2, -y, z+1/2'
'-x, y+1/2, -z'
'x+1/2, -y+1/2, -z+1/2'
'-x, -y, -z'
'x-1/2, y, -z-1/2'
'x, -y-1/2, z'
'-x-1/2, y-1/2, z-1/2'

loop_
_atom_site_label
_atom_site_type_symbol
_atom_site_fract_x
_atom_site_fract_y
_atom_site_fract_z
_atom_site_U_iso_or_equiv
_atom_site_adp_type
_atom_site_occupancy
_atom_site_site_symmetry_order
_atom_site_calc_flag
_atom_site_refinement_flags_posn
_atom_site_refinement_flags_adp
_atom_site_refinement_flags_occupancy
_atom_site_disorder_assembly
_atom_site_disorder_group
Br1 Br 0.77853(8) 0.4765(3) 0.3999(2) 0.0477(7) Uani 1 1 d . . . . .
Cl1 Cl 0.4122(3) 0.250000 0.3813(8) 0.0521(19) Uani 1 2 d S T P . .
O1 O 0.6434(8) 0.250000 0.1440(19) 0.045(5) Uani 1 2 d S T P . .
C1 C 0.4498(10) 0.250000 0.575(3) 0.029(5) Uani 1 2 d S T P . .
C8 C 0.6317(10) 0.250000 0.439(3) 0.029(5) Uani 1 2 d S T P . .
H8 H 0.655255 0.250000 0.538512 0.034 Uiso 1 2 calc RS T P . .
C9 C 0.6693(12) 0.250000 0.280(3) 0.030(5) Uani 1 2 d S T P . .
C10 C 0.7466(10) 0.250000 0.287(3) 0.032(6) Uani 1 2 d S T P . .
H10 H 0.764028 0.250001 0.172782 0.038 Uiso 1 2 calc RS T P . .
C6 C 0.5217(10) 0.250000 0.584(3) 0.033(5) Uani 1 2 d S T P . .
C7 C 0.5642(10) 0.250000 0.442(3) 0.026(5) Uani 1 2 d S T P . .
H7 H 0.542824 0.250000 0.339292 0.031 Uiso 1 2 calc RS T P . .
C5 C 0.5478(10) 0.250000 0.748(3) 0.041(7) Uani 1 2 d S T P . .
H5 H 0.594066 0.250000 0.762040 0.049 Uiso 1 2 calc RS T P . .
C2 C 0.4101(11) 0.250000 0.716(4) 0.047(7) Uani 1 2 d S T P . .
H2 H 0.363703 0.250000 0.705140 0.057 Uiso 1 2 calc RS T P . .
C4 C 0.5082(12) 0.250000 0.883(3) 0.053(8) Uani 1 2 d S T P . .
H4 H 0.527777 0.250000 0.988435 0.064 Uiso 1 2 calc RS T P . .
C3 C 0.4375(12) 0.250000 0.870(3) 0.059(9) Uani 1 2 d S T P . .
H3 H 0.410539 0.250000 0.964001 0.071 Uiso 1 2 calc RS T P . .

loop_
_atom_site_aniso_label
_atom_site_aniso_U_11
_atom_site_aniso_U_22
_atom_site_aniso_U_33
_atom_site_aniso_U_23
_atom_site_aniso_U_13
_atom_site_aniso_U_12
Br1 0.0300(9) 0.0570(13) 0.0563(12) -0.0163(11) 0.0058(9) -0.0103(8)
Cl1 0.024(3) 0.084(5) 0.048(4) 0.000 -0.016(3) 0.000
O1 0.028(9) 0.081(15) 0.026(9) 0.000 -0.001(7) 0.000
C1 0.027(11) 0.017(11) 0.042(13) 0.000 -0.002(10) 0.000
C8 0.028(11) 0.029(13) 0.029(12) 0.000 0.004(9) 0.000
C9 0.048(14) 0.014(11) 0.027(12) 0.000 0.011(11) 0.000
C10 0.019(10) 0.065(18) 0.012(10) 0.000 -0.009(8) 0.000
C6 0.013(10) 0.035(13) 0.049(14) 0.000 0.001(10) 0.000
C7 0.023(10) 0.024(12) 0.031(12) 0.000 -0.002(9) 0.000
C5 0.011(10) 0.09(2) 0.026(12) 0.000 0.006(9) 0.000
C2 0.019(11) 0.057(18) 0.066(18) 0.000 0.018(13) 0.000
C4 0.029(13) 0.09(2) 0.042(15) 0.000 0.000(12) 0.000
C3 0.026(13) 0.10(3) 0.047(17) 0.000 0.020(12) 0.000

loop_
_atom_type_symbol
_atom_type_description
_atom_type_scat_dispersion_real
_atom_type_scat_dispersion_imag
_atom_type_scat_source
C C 0.0033 0.0016 'International Tables Vol C Tables 4.2.6.8 and 6.1.1.4'
H H 0.0000 0.0000 'International Tables Vol C Tables 4.2.6.8 and 6.1.1.4'
Br Br -0.2901 2.4595 'International Tables Vol C Tables 4.2.6.8 and 6.1.1.4'
Cl Cl 0.1484 0.1585 'International Tables Vol C Tables 4.2.6.8 and 6.1.1.4'
O O 0.0106 0.0060 'International Tables Vol C Tables 4.2.6.8 and 6.1.1.4'

loop_
_geom_angle_atom_site_label_1
_geom_angle_atom_site_label_2
_geom_angle_atom_site_label_3
_geom_angle
_geom_angle_site_symmetry_1
_geom_angle_site_symmetry_3
_geom_angle_publ_flag
C6 C1 Cl1 118.7(17) . . ?
C2 C1 Cl1 119.5(17) . . ?
C2 C1 C6 122(2) . . ?
C9 C8 H8 119.2 . . ?
C7 C8 H8 119.2 . . ?
C7 C8 C9 122(2) . . ?
O1 C9 C8 124(2) . . ?
O1 C9 C10 117.5(19) . . ?
C8 C9 C10 118.3(19) . . ?
Br1 C10 Br1 110.4(9) . 7_565 ?
Br1 C10 H10 108.7 . . ?
Br1 C10 H10 108.7 7_565 . ?
C9 C10 Br1 110.2(9) . 7_565 ?
C9 C10 Br1 110.2(9) . . ?
C9 C10 H10 108.7 . . ?
C7 C6 C1 124(2) . . ?
C5 C6 C1 114(2) . . ?
C5 C6 C7 121.8(18) . . ?
C8 C7 C6 128(2) . . ?
C8 C7 H7 116.1 . . ?
C6 C7 H7 116.1 . . ?
C6 C5 H5 118.7 . . ?
C4 C5 C6 123(2) . . ?
C4 C5 H5 118.7 . . ?
C1 C2 H2 119.3 . . ?
C3 C2 C1 121(2) . . ?
C3 C2 H2 119.3 . . ?
C5 C4 H4 119.3 . . ?
C5 C4 C3 121(2) . . ?
C3 C4 H4 119.3 . . ?
C2 C3 C4 118(2) . . ?
C2 C3 H3 120.8 . . ?
C4 C3 H3 120.8 . . ?

loop_
_geom_bond_atom_site_label_1
_geom_bond_atom_site_label_2
_geom_bond_distance
_geom_bond_site_symmetry_2
_geom_bond_publ_flag
Br1 C10 1.947(11) . ?
Cl1 C1 1.72(2) . ?
O1 C9 1.21(3) . ?
C1 C6 1.44(3) . ?
C1 C2 1.39(3) . ?
C8 H8 0.9300 . ?
C8 C9 1.48(3) . ?
C8 C7 1.35(3) . ?
C9 C10 1.54(3) . ?
C10 Br1 1.947(11) 7_565 ?
C10 H10 0.9800 . ?
C6 C7 1.42(3) . ?
C6 C5 1.42(3) . ?
C7 H7 0.9300 . ?
C5 H5 0.9300 . ?
C5 C4 1.35(3) . ?
C2 H2 0.9300 . ?
C2 C3 1.35(4) . ?
C4 H4 0.9300 . ?
C4 C3 1.41(3) . ?
C3 H3 0.9300 . ?

loop_
_geom_torsion_atom_site_label_1
_geom_torsion_atom_site_label_2
_geom_torsion_atom_site_label_3
_geom_torsion_atom_site_label_4
_geom_torsion
_geom_torsion_site_symmetry_1
_geom_torsion_site_symmetry_2
_geom_torsion_site_symmetry_3
_geom_torsion_site_symmetry_4
_geom_torsion_publ_flag
Cl1 C1 C6 C7 0.000(4) . . . . ?
Cl1 C1 C6 C5 180.000(3) . . . . ?
Cl1 C1 C2 C3 180.000(5) . . . . ?
O1 C9 C10 Br1 119.0(8) . . . . ?
O1 C9 C10 Br1 -119.0(8) . . . 7_565 ?
C1 C6 C7 C8 180.000(3) . . . . ?
C1 C6 C5 C4 0.000(5) . . . . ?
C1 C2 C3 C4 0.000(6) . . . . ?
C8 C9 C10 Br1 -61.0(8) . . . . ?
C8 C9 C10 Br1 61.0(8) . . . 7_565 ?
C9 C8 C7 C6 180.000(3) . . . . ?
C6 C1 C2 C3 0.000(5) . . . . ?
C6 C5 C4 C3 0.000(7) . . . . ?
C7 C8 C9 O1 0.000(3) . . . . ?
C7 C8 C9 C10 180.000(2) . . . . ?
C7 C6 C5 C4 180.000(5) . . . . ?
C5 C6 C7 C8 0.000(4) . . . . ?
C5 C4 C3 C2 0.000(7) . . . . ?
C2 C1 C6 C7 180.000(3) . . . . ?
C2 C1 C6 C5 0.000(4) . . . . ?
